data_2019994
loop_
_publ_author_name
'Arkhipov, Sergey G.'
'Rychkov, Denis A.'
'Pugachev, Alexey M.'
'Boldyreva, Elena V.'

_publ_section_title
;
 New hydrophobic <small>L</small>-amino acid salts: maleates of
 <small>L</small>-leucine, <small>L</small>-isoleucine and
 <small>L</small>-norvaline
;
_journal_coeditor_code SK3586
_journal_issue 7
_journal_name_full 'Acta Crystallographica Section C'
_journal_page_first
;
;
_journal_paper_doi 10.1107/S2053229615010888
_journal_volume 71
_journal_year 2015
_chemical_formula_iupac 'C6 H14 N O2 +, C4 H3 O4 -'
_chemical_formula_moiety 'C6 H14 N O2 +, C4 H3 O4 -'
_chemical_formula_sum 'C10 H17 N O6'
_chemical_formula_weight 247.24
_chemical_name_systematic
;
<i>L</i>-Leucinium hydrogen maleate
;
_space_group_crystal_system monoclinic
_space_group_IT_number 5
_space_group_name_Hall 'C 2y'
_space_group_name_H-M_alt 'C 1 2 1'
_symmetry_space_group_name_Hall 'C 2y'
_symmetry_space_group_name_H-M 'C 1 2 1'
_atom_sites_solution_hydrogens geom
_atom_sites_solution_primary iterative
_audit_creation_method
;
Olex2 1.2
(compiled 2015.01.26 svn.r3150 for OlexSys, GUI svn.r4998)
;
_cell_angle_alpha 90
_cell_angle_beta 98.950(8)
_cell_angle_gamma 90
_cell_formula_units_Z 12
_cell_length_a 21.7231(19)
_cell_length_b 5.6603(4)
_cell_length_c 32.075(3)
_cell_measurement_reflns_used 1466
_cell_measurement_temperature 298
_cell_measurement_theta_max 18.3460
_cell_measurement_theta_min 1.8960
_cell_volume 3895.9(6)
_computing_cell_refinement
;
CrysAlis PRO (Agilent, 2014)
;
_computing_data_collection
;
CrysAlis PRO (Agilent, 2014)
;
_computing_data_reduction
;
CrysAlis PRO (Agilent, 2014)
;
_computing_molecular_graphics
;
Mercury (Macrae <i>et al.</i>, 2006)
;
_computing_publication_material
;
<i>OLEX2</i> (Dolomanov <i>et al.</i>,  2009) and <i>publCIF</i>
(Westrip, 2010)
;
_computing_structure_refinement
;
SHELXL2014 (Sheldrick, 2015)
;
_computing_structure_solution
;
olex2.solve (Bourhis <i>et al.</i>,  2015)
;
_diffrn_ambient_temperature 298.0
_diffrn_detector_area_resol_mean 10.3457
_diffrn_measured_fraction_theta_full 0.999
_diffrn_measured_fraction_theta_max 1.000
_diffrn_measurement_device 'four-circle diffractometer'
_diffrn_measurement_device_type
;
Agilent Xcalibur Gemini Ultra diffractometer with a Ruby detector
;
_diffrn_measurement_method '\w scans'
_diffrn_radiation_monochromator graphite
_diffrn_radiation_type MoK\a
_diffrn_radiation_wavelength 0.71073
_diffrn_reflns_av_R_equivalents 0.1824
_diffrn_reflns_limit_h_max 26
_diffrn_reflns_limit_h_min -26
_diffrn_reflns_limit_k_max 7
_diffrn_reflns_limit_k_min -7
_diffrn_reflns_limit_l_max 40
_diffrn_reflns_limit_l_min -40
_diffrn_reflns_number 24642
_diffrn_reflns_theta_full 25.242
_diffrn_reflns_theta_max 26.370
_diffrn_reflns_theta_min 1.898
_exptl_absorpt_coefficient_mu 0.105
_exptl_absorpt_correction_T_max 1.00000
_exptl_absorpt_correction_T_min 0.34475
_exptl_absorpt_correction_type multi-scan
_exptl_absorpt_process_details
;
(CrysAlis PRO; Agilent, 2014)
;
_exptl_crystal_colour 'clear light colourless'
_exptl_crystal_density_diffrn 1.265
_exptl_crystal_description needle
_exptl_crystal_F_000 1584
_exptl_crystal_size_max 2.5
_exptl_crystal_size_mid 0.05
_exptl_crystal_size_min 0.05
_refine_diff_density_max 0.170
_refine_diff_density_min -0.222
_refine_ls_extinction_method none
_refine_ls_goodness_of_fit_ref 0.940
_refine_ls_hydrogen_treatment constr
_refine_ls_matrix_type full
_refine_ls_number_parameters 474
_refine_ls_number_reflns 7940
_refine_ls_number_restraints 1
_refine_ls_restrained_S_all 0.940
_refine_ls_R_factor_all 0.2503
_refine_ls_R_factor_gt 0.0868
_refine_ls_shift/su_max 0.000
_refine_ls_shift/su_mean 0.000
_refine_ls_structure_factor_coef Fsqd
_refine_ls_weighting_details 'w=1/[\s^2^(Fo^2^)+(0.0204P)^2^] where P=(Fo^2^+2Fc^2^)/3'
_refine_ls_weighting_scheme calc
_refine_ls_wR_factor_gt 0.1129
_refine_ls_wR_factor_ref 0.1624
_reflns_number_gt 2843
_reflns_number_total 7940
_reflns_threshold_expression I>2\s(I)
_cod_data_source_file sk3586sup1.cif
_cod_data_source_block I
_cod_original_cell_volume 3895.8(6)
_cod_database_code 2019994
_shelx_space_group_comment
;
The symmetry employed for this shelxl refinement is uniquely defined
by the following loop, which should always be used as a source of
symmetry information in preference to the above space-group names.
They are only intended as comments.
;

loop_
_space_group_symop_operation_xyz
'x, y, z'
'-x, y, -z'
'x+1/2, y+1/2, z'
'-x+1/2, y+1/2, -z'

loop_
_atom_site_type_symbol
_atom_site_label
_atom_site_fract_x
_atom_site_fract_y
_atom_site_fract_z
_atom_site_U_iso_or_equiv
_atom_site_adp_type
_atom_site_calc_flag
_atom_site_occupancy
O O51 0.5051(3) 0.7078(12) 0.2477(2) 0.071(2) Uani d 1
O O21 0.7040(3) 0.5468(12) 0.50318(18) 0.0555(19) Uani d 1
O O31 0.6155(3) 0.5850(13) 0.4185(2) 0.071(2) Uani d 1
O O42 0.2768(3) 0.5282(12) 0.64712(19) 0.057(2) Uani d 1
O O61 0.5348(4) 0.4129(12) 0.29051(19) 0.065(2) Uani d 1
H H61 0.5541 0.3933 0.3143 0.098 Uiso calc 1
O O52 0.3502(3) 0.3342(12) 0.7754(2) 0.076(2) Uani d 1
O O22 0.5068(3) 0.4577(13) 0.8488(2) 0.063(2) Uani d 1
N N2 0.5063(3) 0.1572(12) 0.7876(2) 0.049(2) Uani d 1
H H2A 0.4888 0.2650 0.7693 0.058 Uiso calc 1
H H2B 0.4825 0.1353 0.8075 0.058 Uiso calc 1
H H2C 0.5100 0.0216 0.7741 0.058 Uiso calc 1
O O12 0.6052(3) 0.5617(14) 0.8508(3) 0.081(2) Uani d 1
H H12 0.5952 0.6808 0.8627 0.121 Uiso calc 1
O O53 0.4151(3) 0.1556(12) -0.0645(2) 0.072(2) Uani d 1
O O33 0.4157(3) -0.0606(12) 0.1078(2) 0.069(2) Uani d 1
O O62 0.3225(4) 0.5702(12) 0.7217(2) 0.068(2) Uani d 1
H H62 0.3162 0.5620 0.6959 0.102 Uiso calc 1
O O63 0.4258(4) -0.1558(13) -0.0239(2) 0.090(3) Uani d 1
H H63 0.4294 -0.1867 0.0014 0.135 Uiso calc 1
N N3 0.9173(3) 0.1039(13) 0.8968(2) 0.051(2) Uani d 1
H H3A 0.9502 0.1159 0.8835 0.062 Uiso calc 1
H H3B 0.9139 -0.0443 0.9055 0.062 Uiso calc 1
H H3C 0.9222 0.2002 0.9190 0.062 Uiso calc 1
O O13 0.8285(3) 0.4576(15) 0.8165(2) 0.081(2) Uani d 1
H H13 0.8357 0.5912 0.8087 0.121 Uiso calc 1
O O32 0.2522(3) 0.2399(12) 0.6017(2) 0.075(2) Uani d 1
O O11 0.6421(4) 0.2531(13) 0.4744(2) 0.075(2) Uani d 1
H H11 0.6369 0.3393 0.4536 0.112 Uiso calc 1
O O41 0.5815(3) 0.3584(11) 0.3639(2) 0.0547(19) Uani d 1
O O23 0.9291(3) 0.4450(13) 0.8418(2) 0.070(2) Uani d 1
O O43 0.4309(5) -0.2469(13) 0.0512(2) 0.100(3) Uani d 1
C C92 0.3095(5) 0.1521(19) 0.7125(3) 0.064(3) Uani d 1
H H92 0.3153 0.0118 0.7277 0.077 Uiso calc 1
C C21 0.6919(4) 0.1973(18) 0.5438(3) 0.048(3) Uani d 1
H H21 0.6935 0.0313 0.5354 0.057 Uiso calc 1
C C102 0.3278(5) 0.3648(19) 0.7371(3) 0.054(3) Uani d 1
C C91 0.5486(5) 0.8120(18) 0.3168(3) 0.071(4) Uani d 1
H H91 0.5427 0.9690 0.3087 0.085 Uiso calc 1
N N1 0.7531(3) 0.2711(14) 0.5680(2) 0.055(2) Uani d 1
H H1A 0.7826 0.2542 0.5518 0.066 Uiso calc 1
H H1B 0.7621 0.1815 0.5909 0.066 Uiso calc 1
H H1C 0.7511 0.4218 0.5756 0.066 Uiso calc 1
C C71 0.5914(5) 0.561(2) 0.3807(3) 0.054(3) Uani d 1
C C101 0.5279(5) 0.6353(18) 0.2831(3) 0.054(3) Uani d 1
C C93 0.4223(4) 0.2234(18) 0.0083(3) 0.059(3) Uani d 1
H H93 0.4226 0.3840 0.0022 0.071 Uiso calc 1
C C12 0.5557(5) 0.4345(19) 0.8382(3) 0.047(3) Uani d 1
C C22 0.5687(4) 0.2397(18) 0.8072(3) 0.047(3) Uani d 1
H H22 0.5896 0.1088 0.8238 0.056 Uiso calc 1
C C83 0.4239(5) 0.1712(17) 0.0492(3) 0.061(3) Uani d 1
H H83 0.4265 0.3011 0.0671 0.073 Uiso calc 1
C C73 0.4223(5) -0.0584(19) 0.0700(4) 0.059(3) Uani d 1
C C72 0.2706(5) 0.311(2) 0.6383(3) 0.052(3) Uani d 1
C C81 0.5743(5) 0.7793(18) 0.3569(3) 0.064(3) Uani d 1
H H81 0.5828 0.9176 0.3724 0.077 Uiso calc 1
C C103 0.4200(5) 0.066(2) -0.0291(4) 0.058(3) Uani d 1
C C13 0.8784(5) 0.3744(19) 0.8413(3) 0.053(3) Uani d 1
C C82 0.2857(5) 0.1262(18) 0.6718(3) 0.069(3) Uani d 1
H H82 0.2773 -0.0286 0.6629 0.083 Uiso calc 1
C C11 0.6809(5) 0.356(2) 0.5051(3) 0.049(3) Uani d 1
C C32 0.6093(4) 0.3118(17) 0.7742(3) 0.055(3) Uani d 1
H H32A 0.5878 0.4366 0.7569 0.066 Uiso calc 1
H H32B 0.6478 0.3778 0.7888 0.066 Uiso calc 1
C C43 0.7845(5) 0.041(3) 0.9172(4) 0.088(4) Uani d 1
H H43 0.8207 -0.0330 0.9342 0.106 Uiso calc 1
C C41 0.5781(5) 0.139(2) 0.5547(4) 0.082(4) Uani d 1
H H41 0.5648 0.2154 0.5273 0.099 Uiso calc 1
C C23 0.8597(4) 0.1708(18) 0.8674(3) 0.051(3) Uani d 1
H H23 0.8461 0.0371 0.8489 0.061 Uiso calc 1
C C61 0.5320(5) 0.213(3) 0.5829(4) 0.143(7) Uani d 1
H H61A 0.5484 0.1757 0.6116 0.215 Uiso calc 1
H H61B 0.4934 0.1310 0.5747 0.215 Uiso calc 1
H H61C 0.5250 0.3805 0.5802 0.215 Uiso calc 1
C C63 0.7483(6) -0.144(2) 0.8922(5) 0.141(7) Uani d 1
H H63A 0.7134 -0.0742 0.8745 0.211 Uiso calc 1
H H63B 0.7336 -0.2563 0.9108 0.211 Uiso calc 1
H H63C 0.7744 -0.2233 0.8750 0.211 Uiso calc 1
C C33 0.8077(4) 0.2381(18) 0.8920(3) 0.053(3) Uani d 1
H H33A 0.8224 0.3658 0.9112 0.063 Uiso calc 1
H H33B 0.7728 0.2981 0.8723 0.063 Uiso calc 1
C C31 0.6415(5) 0.2331(19) 0.5711(3) 0.064(3) Uani d 1
H H31A 0.6555 0.1605 0.5983 0.077 Uiso calc 1
H H31B 0.6378 0.4013 0.5758 0.077 Uiso calc 1
C C51 0.5769(6) -0.123(2) 0.5466(5) 0.148(7) Uani d 1
H H51A 0.5928 -0.2043 0.5723 0.223 Uiso calc 1
H H51B 0.6022 -0.1584 0.5255 0.223 Uiso calc 1
H H51C 0.5348 -0.1721 0.5370 0.223 Uiso calc 1
C C53 0.7445(6) 0.158(3) 0.9478(4) 0.141(7) Uani d 1
H H53A 0.7109 0.2450 0.9319 0.211 Uiso calc 1
H H53B 0.7701 0.2629 0.9666 0.211 Uiso calc 1
H H53C 0.7278 0.0372 0.9639 0.211 Uiso calc 1
C C62 0.6695(6) -0.060(2) 0.7675(5) 0.132(6) Uani d 1
H H62A 0.7080 0.0166 0.7787 0.199 Uiso calc 1
H H62B 0.6772 -0.1808 0.7480 0.199 Uiso calc 1
H H62C 0.6515 -0.1287 0.7902 0.199 Uiso calc 1
C C42 0.6254(5) 0.119(2) 0.7451(4) 0.082(4) Uani d 1
H H42 0.5869 0.0374 0.7330 0.099 Uiso calc 1
C C52 0.6536(6) 0.236(3) 0.7093(4) 0.132(6) Uani d 1
H H52A 0.6273 0.3640 0.6978 0.197 Uiso calc 1
H H52B 0.6566 0.1217 0.6876 0.197 Uiso calc 1
H H52C 0.6943 0.2952 0.7201 0.197 Uiso calc 1

loop_
_atom_site_aniso_label
_atom_site_aniso_U_11
_atom_site_aniso_U_22
_atom_site_aniso_U_33
_atom_site_aniso_U_12
_atom_site_aniso_U_13
_atom_site_aniso_U_23
O51 0.100(6) 0.074(5) 0.033(5) 0.007(5) -0.011(4) 0.011(4)
O21 0.087(5) 0.052(4) 0.025(4) -0.020(4) 0.003(4) 0.012(4)
O31 0.089(5) 0.083(6) 0.031(4) 0.000(5) -0.021(4) 0.005(4)
O42 0.095(5) 0.045(5) 0.028(4) 0.012(4) -0.002(4) 0.004(4)
O61 0.105(6) 0.056(5) 0.024(4) 0.001(5) -0.024(4) -0.006(4)
O52 0.116(6) 0.069(5) 0.034(5) -0.006(5) -0.011(4) 0.004(4)
O22 0.067(5) 0.087(5) 0.037(4) -0.003(5) 0.017(4) -0.016(4)
N2 0.065(6) 0.058(5) 0.025(5) -0.003(5) 0.011(4) -0.005(4)
O12 0.093(6) 0.096(7) 0.058(6) -0.022(6) 0.025(5) -0.031(5)
O53 0.106(6) 0.085(6) 0.024(4) -0.004(5) 0.004(4) 0.009(4)
O33 0.112(6) 0.070(5) 0.027(4) 0.007(5) 0.013(4) 0.006(4)
O62 0.120(7) 0.050(5) 0.030(4) -0.004(5) -0.002(5) 0.001(4)
O63 0.178(9) 0.066(6) 0.024(5) 0.011(6) 0.005(5) -0.007(4)
N3 0.065(5) 0.061(6) 0.031(5) -0.002(5) 0.014(4) 0.001(4)
O13 0.093(6) 0.100(7) 0.046(5) -0.004(6) 0.003(4) 0.031(5)
O32 0.124(7) 0.062(5) 0.029(5) -0.004(5) -0.016(4) -0.002(4)
O11 0.101(6) 0.083(6) 0.028(5) -0.028(5) -0.025(4) 0.014(4)
O41 0.076(5) 0.039(4) 0.043(5) -0.012(4) -0.008(4) 0.007(4)
O23 0.071(5) 0.083(6) 0.055(5) -0.023(5) 0.008(4) 0.017(5)
O43 0.215(10) 0.049(5) 0.040(5) 0.020(6) 0.032(6) 0.011(4)
C92 0.102(9) 0.054(8) 0.034(7) 0.000(7) 0.004(6) 0.012(6)
C21 0.059(7) 0.056(7) 0.028(6) -0.001(6) 0.005(5) -0.005(5)
C102 0.077(8) 0.046(7) 0.037(7) 0.002(6) 0.002(6) -0.010(6)
C91 0.111(10) 0.049(7) 0.044(8) 0.005(7) -0.015(7) -0.009(6)
N1 0.067(6) 0.077(6) 0.019(5) 0.014(5) -0.002(4) 0.014(4)
C71 0.055(7) 0.057(8) 0.046(8) -0.005(7) -0.004(6) 0.015(7)
C101 0.080(8) 0.047(7) 0.034(7) 0.005(6) 0.006(6) 0.002(6)
C93 0.093(8) 0.047(6) 0.034(7) -0.001(6) 0.002(6) 0.001(6)
C12 0.067(8) 0.053(7) 0.022(6) 0.000(7) 0.008(6) -0.003(5)
C22 0.042(6) 0.064(7) 0.031(6) 0.005(6) -0.005(5) -0.008(6)
C83 0.086(8) 0.043(7) 0.049(8) 0.001(6) 0.001(6) -0.015(6)
C73 0.087(8) 0.035(6) 0.057(8) 0.025(7) 0.014(7) 0.007(7)
C72 0.062(7) 0.061(8) 0.030(7) 0.003(7) 0.001(5) 0.009(6)
C81 0.101(9) 0.049(7) 0.038(7) -0.004(7) -0.007(6) -0.005(6)
C103 0.063(7) 0.058(8) 0.049(8) 0.010(7) -0.001(6) -0.008(7)
C13 0.077(8) 0.061(8) 0.019(6) -0.006(7) 0.002(6) 0.005(5)
C82 0.107(9) 0.051(8) 0.042(8) -0.008(7) -0.006(7) -0.004(6)
C11 0.053(7) 0.071(8) 0.023(6) -0.003(6) 0.005(5) 0.011(6)
C32 0.061(7) 0.078(8) 0.029(6) -0.006(6) 0.017(5) 0.005(6)
C43 0.055(8) 0.113(12) 0.097(11) 0.014(8) 0.012(8) 0.036(10)
C41 0.053(8) 0.122(12) 0.075(10) 0.006(8) 0.020(7) 0.029(8)
C23 0.066(7) 0.066(7) 0.019(6) 0.005(6) -0.002(5) 0.000(5)
C61 0.087(10) 0.240(19) 0.116(14) 0.027(11) 0.055(10) 0.022(13)
C63 0.137(14) 0.090(11) 0.21(2) -0.046(11) 0.080(13) -0.025(12)
C33 0.057(7) 0.066(7) 0.036(6) -0.004(6) 0.008(5) -0.001(6)
C31 0.078(8) 0.083(8) 0.036(7) 0.008(7) 0.020(6) 0.004(6)
C51 0.108(12) 0.094(13) 0.24(2) -0.020(10) 0.026(12) -0.022(13)
C53 0.117(12) 0.219(19) 0.102(13) -0.013(12) 0.066(10) 0.013(13)
C62 0.169(15) 0.093(11) 0.162(16) 0.031(12) 0.108(13) 0.009(12)
C42 0.075(9) 0.113(11) 0.068(9) -0.016(8) 0.039(7) -0.030(8)
C52 0.138(12) 0.214(17) 0.056(10) 0.011(12) 0.059(9) -0.013(11)

loop_
_atom_type_symbol
_atom_type_description
_atom_type_scat_dispersion_real
_atom_type_scat_dispersion_imag
_atom_type_scat_source
C C 0.0033 0.0016 'International Tables Vol C Tables 4.2.6.8 and 6.1.1.4'
H H 0.0000 0.0000 'International Tables Vol C Tables 4.2.6.8 and 6.1.1.4'
N N 0.0061 0.0033 'International Tables Vol C Tables 4.2.6.8 and 6.1.1.4'
O O 0.0106 0.0060 'International Tables Vol C Tables 4.2.6.8 and 6.1.1.4'

loop_
_geom_angle_atom_site_label_1
_geom_angle_atom_site_label_2
_geom_angle_atom_site_label_3
_geom_angle
C101 O61 H61 109.5
H2A N2 H2B 109.5
H2A N2 H2C 109.5
H2B N2 H2C 109.5
C22 N2 H2A 109.5
C22 N2 H2B 109.5
C22 N2 H2C 109.5
C12 O12 H12 109.5
C102 O62 H62 109.5
C103 O63 H63 109.5
H3A N3 H3B 109.5
H3A N3 H3C 109.5
H3B N3 H3C 109.5
C23 N3 H3A 109.5
C23 N3 H3B 109.5
C23 N3 H3C 109.5
C13 O13 H13 109.5
C11 O11 H11 109.5
C102 C92 H92 114.8
C82 C92 H92 114.8
C82 C92 C102 130.5(10)
N1 C21 H21 110.3
N1 C21 C11 105.9(8)
N1 C21 C31 109.2(8)
C11 C21 H21 110.3
C31 C21 H21 110.3
C31 C21 C11 110.8(8)
O52 C102 C92 116.3(10)
O62 C102 O52 120.3(10)
O62 C102 C92 123.3(10)
C101 C91 H91 115.1
C81 C91 H91 115.1
C81 C91 C101 129.9(10)
C21 N1 H1A 109.5
C21 N1 H1B 109.5
C21 N1 H1C 109.5
H1A N1 H1B 109.5
H1A N1 H1C 109.5
H1B N1 H1C 109.5
O31 C71 O41 121.8(10)
O31 C71 C81 116.5(11)
O41 C71 C81 121.7(9)
O51 C101 O61 120.9(10)
O51 C101 C91 118.5(10)
O61 C101 C91 120.6(10)
C83 C93 H93 114.8
C83 C93 C103 130.4(10)
C103 C93 H93 114.8
O22 C12 O12 126.1(10)
O22 C12 C22 122.2(10)
O12 C12 C22 111.7(9)
N2 C22 C12 104.6(7)
N2 C22 H22 107.9
N2 C22 C32 112.1(7)
C12 C22 H22 107.9
C32 C22 C12 116.0(8)
C32 C22 H22 107.9
C93 C83 H83 115.0
C93 C83 C73 130.1(10)
C73 C83 H83 115.0
O33 C73 O43 120.6(10)
O33 C73 C83 118.0(10)
O43 C73 C83 121.3(10)
O42 C72 C82 121.1(10)
O32 C72 O42 122.2(10)
O32 C72 C82 116.7(10)
C91 C81 C71 130.7(10)
C91 C81 H81 114.7
C71 C81 H81 114.7
O53 C103 O63 121.4(11)
O53 C103 C93 118.7(10)
O63 C103 C93 119.7(10)
O13 C13 C23 109.6(9)
O23 C13 O13 124.6(10)
O23 C13 C23 125.8(10)
C92 C82 C72 129.2(10)
C92 C82 H82 115.4
C72 C82 H82 115.4
O21 C11 O11 125.5(9)
O21 C11 C21 124.0(9)
O11 C11 C21 110.5(9)
C22 C32 H32A 108.2
C22 C32 H32B 108.2
H32A C32 H32B 107.3
C42 C32 C22 116.5(8)
C42 C32 H32A 108.2
C42 C32 H32B 108.2
C63 C43 H43 108.1
C63 C43 C33 115.5(12)
C63 C43 C53 110.0(11)
C33 C43 H43 108.1
C33 C43 C53 107.0(11)
C53 C43 H43 108.1
C61 C41 H41 106.6
C31 C41 H41 106.6
C31 C41 C61 110.6(11)
C31 C41 C51 113.6(11)
C51 C41 H41 106.6
C51 C41 C61 112.4(12)
N3 C23 C13 105.7(8)
N3 C23 H23 109.3
N3 C23 C33 110.7(7)
C13 C23 H23 109.3
C13 C23 C33 112.4(8)
C33 C23 H23 109.3
C41 C61 H61A 109.5
C41 C61 H61B 109.5
C41 C61 H61C 109.5
H61A C61 H61B 109.5
H61A C61 H61C 109.5
H61B C61 H61C 109.5
C43 C63 H63A 109.5
C43 C63 H63B 109.5
C43 C63 H63C 109.5
H63A C63 H63B 109.5
H63A C63 H63C 109.5
H63B C63 H63C 109.5
C43 C33 C23 115.4(9)
C43 C33 H33A 108.4
C43 C33 H33B 108.4
C23 C33 H33A 108.4
C23 C33 H33B 108.4
H33A C33 H33B 107.5
C21 C31 H31A 108.0
C21 C31 H31B 108.0
C41 C31 C21 117.3(9)
C41 C31 H31A 108.0
C41 C31 H31B 108.0
H31A C31 H31B 107.2
C41 C51 H51A 109.5
C41 C51 H51B 109.5
C41 C51 H51C 109.5
H51A C51 H51B 109.5
H51A C51 H51C 109.5
H51B C51 H51C 109.5
C43 C53 H53A 109.5
C43 C53 H53B 109.5
C43 C53 H53C 109.5
H53A C53 H53B 109.5
H53A C53 H53C 109.5
H53B C53 H53C 109.5
H62A C62 H62B 109.5
H62A C62 H62C 109.5
H62B C62 H62C 109.5
C42 C62 H62A 109.5
C42 C62 H62B 109.5
C42 C62 H62C 109.5
C32 C42 H42 108.6
C32 C42 C52 107.8(10)
C62 C42 C32 112.6(11)
C62 C42 H42 108.6
C62 C42 C52 110.6(10)
C52 C42 H42 108.6
C42 C52 H52A 109.5
C42 C52 H52B 109.5
C42 C52 H52C 109.5
H52A C52 H52B 109.5
H52A C52 H52C 109.5
H52B C52 H52C 109.5

loop_
_geom_bond_atom_site_label_1
_geom_bond_atom_site_label_2
_geom_bond_distance
O51 C101 1.234(11)
O21 C11 1.199(10)
O31 C71 1.251(11)
O42 C72 1.262(11)
O61 H61 0.8200
O61 C101 1.286(10)
O52 C102 1.262(11)
O22 C12 1.172(10)
N2 H2A 0.8900
N2 H2B 0.8900
N2 H2C 0.8900
N2 C22 1.480(10)
O12 H12 0.8200
O12 C12 1.305(10)
O53 C103 1.233(12)
O33 C73 1.244(11)
O62 H62 0.8200
O62 C102 1.261(11)
O63 H63 0.8200
O63 C103 1.269(11)
N3 H3A 0.8900
N3 H3B 0.8900
N3 H3C 0.8900
N3 C23 1.494(10)
O13 H13 0.8200
O13 C13 1.327(11)
O32 C72 1.247(11)
O11 H11 0.8200
O11 C11 1.325(11)
O41 C71 1.271(12)
O23 C13 1.170(10)
O43 C73 1.254(11)
C92 H92 0.9300
C92 C102 1.459(13)
C92 C82 1.337(13)
C21 H21 0.9800
C21 N1 1.490(10)
C21 C11 1.521(12)
C21 C31 1.517(11)
C91 H91 0.9300
C91 C101 1.491(13)
C91 C81 1.332(13)
N1 H1A 0.8900
N1 H1B 0.8900
N1 H1C 0.8900
C71 C81 1.470(13)
C93 H93 0.9300
C93 C83 1.339(12)
C93 C103 1.489(13)
C12 C22 1.540(12)
C22 H22 0.9800
C22 C32 1.536(11)
C83 H83 0.9300
C83 C73 1.465(13)
C72 C82 1.499(13)
C81 H81 0.9300
C13 C23 1.518(13)
C82 H82 0.9300
C32 H32A 0.9700
C32 H32B 0.9700
C32 C42 1.513(13)
C43 H43 0.9800
C43 C63 1.473(16)
C43 C33 1.507(14)
C43 C53 1.556(15)
C41 H41 0.9800
C41 C61 1.509(15)
C41 C31 1.494(13)
C41 C51 1.504(16)
C23 H23 0.9800
C23 C33 1.523(11)
C61 H61A 0.9600
C61 H61B 0.9600
C61 H61C 0.9600
C63 H63A 0.9600
C63 H63B 0.9600
C63 H63C 0.9600
C33 H33A 0.9700
C33 H33B 0.9700
C31 H31A 0.9700
C31 H31B 0.9700
C51 H51A 0.9600
C51 H51B 0.9600
C51 H51C 0.9600
C53 H53A 0.9600
C53 H53B 0.9600
C53 H53C 0.9600
C62 H62A 0.9600
C62 H62B 0.9600
C62 H62C 0.9600
C62 C42 1.494(16)
C42 H42 0.9800
C42 C52 1.535(15)
C52 H52A 0.9600
C52 H52B 0.9600
C52 H52C 0.9600

loop_
_geom_hbond_atom_site_label_D
_geom_hbond_atom_site_label_H
_geom_hbond_atom_site_label_A
_geom_hbond_site_symmetry_A
_geom_hbond_distance_DH
_geom_hbond_distance_HA
_geom_hbond_distance_DA
_geom_hbond_angle_DHA
_geom_hbond_publ_flag
O61 H61 O41 . 0.82 1.62 2.433(8) 171 yes
N2 H2B O23 3_445 0.89 2.03 2.860(9) 155 yes
N2 H2C O51 2_646 0.89 1.92 2.780(10) 162 yes
O12 H12 O33 2_666 0.82 1.78 2.592(10) 172 yes
O62 H62 O42 . 0.82 1.67 2.454(9) 159 yes
O63 H63 O43 . 0.82 1.63 2.449(10) 176 yes
N3 H3A O22 3_545 0.89 1.99 2.786(9) 148 yes
N3 H3B O53 3_546 0.89 1.95 2.829(10) 168 yes
N3 H3C O63 3_556 0.89 2.00 2.866(10) 165 yes
O13 H13 O52 3 0.82 1.80 2.589(10) 161 yes
O11 H11 O31 . 0.82 1.80 2.599(9) 163 yes
N1 H1A O21 4_646 0.89 2.18 2.890(9) 137 yes
N1 H1B O42 3_545 0.89 1.98 2.863(9) 170 yes
N1 H1C O32 3 0.89 1.99 2.867(10) 171 yes

loop_
_geom_torsion_atom_site_label_1
_geom_torsion_atom_site_label_2
_geom_torsion_atom_site_label_3
_geom_torsion_atom_site_label_4
_geom_torsion
O31 C71 C81 C91 179.6(12)
O42 C72 C82 C92 -3.8(19)
O22 C12 C22 N2 15.7(13)
O22 C12 C22 C32 139.7(10)
N2 C22 C32 C42 -63.3(12)
O12 C12 C22 N2 -165.2(8)
O12 C12 C22 C32 -41.2(12)
N3 C23 C33 C43 -64.8(12)
O13 C13 C23 N3 -175.0(8)
O13 C13 C23 C33 -54.2(11)
O32 C72 C82 C92 175.6(11)
O41 C71 C81 C91 -1(2)
O23 C13 C23 N3 6.7(14)
O23 C13 C23 C33 127.5(11)
C102 C92 C82 C72 0(2)
N1 C21 C11 O21 -24.2(13)
N1 C21 C11 O11 156.4(8)
N1 C21 C31 C41 -172.0(9)
C101 C91 C81 C71 1(2)
C93 C83 C73 O33 -170.2(11)
C93 C83 C73 O43 13.9(19)
C12 C22 C32 C42 176.7(9)
C22 C32 C42 C62 -69.5(13)
C22 C32 C42 C52 168.2(9)
C83 C93 C103 O53 175.8(11)
C83 C93 C103 O63 -7.2(18)
C81 C91 C101 O51 -180.0(12)
C81 C91 C101 O61 -1(2)
C103 C93 C83 C73 -2(2)
C13 C23 C33 C43 177.3(9)
C82 C92 C102 O52 -178.7(12)
C82 C92 C102 O62 1(2)
C11 C21 C31 C41 71.7(12)
C61 C41 C31 C21 -173.5(10)
C63 C43 C33 C23 -70.7(13)
C31 C21 C11 O21 94.1(12)
C31 C21 C11 O11 -85.3(11)
C51 C41 C31 C21 58.9(15)
C53 C43 C33 C23 166.5(9)

_cod_database_fobs_code 2019994
